data_4307389
loop_
_publ_author_name
'Hong-Bin Xu'
'Zhe-Ming Wang'
'Tao Liu'
'Song Gao'

_publ_section_title
;
Synthesis, Structure, and Magnetic Properties of (A)[FeIII(oxalate)Cl2] (A
= Alkyl Ammonium Cations) with Anionic 1D [FeIII(oxalate)Cl2]- Chains
;
_journal_name_full 'Inorganic Chemistry'
_journal_page_first 3089
_journal_page_last 3096
_journal_paper_doi 10.1021/ic0618854
_journal_volume 46
_journal_year 2007
_chemical_formula_sum 'C8 H16 Cl2 Fe N O4'
_chemical_formula_weight 316.97
_chemical_name_systematic
; 
 ? 
;
_space_group_IT_number 2
_symmetry_cell_setting triclinic
_symmetry_space_group_name_Hall '-P 1'
_symmetry_space_group_name_H-M 'P -1'
_atom_sites_solution_hydrogens geom
_atom_sites_solution_primary direct
_atom_sites_solution_secondary difmap
_audit_creation_method SHELXL-97
_cell_angle_alpha 85.006(2)
_cell_angle_beta 78.845(2)
_cell_angle_gamma 83.0191(12)
_cell_formula_units_Z 6
_cell_length_a 10.9609(3)
_cell_length_b 14.4602(4)
_cell_length_c 14.5780(4)
_cell_measurement_reflns_used 14013
_cell_measurement_temperature 293(2)
_cell_measurement_theta_max 27.485
_cell_measurement_theta_min 3.395
_cell_volume 2245.31(11)
_computing_cell_refinement 'HKL Scalepack (Otwinowski & Minor, 1997)'
_computing_data_collection 'KappaCCD (Nonius B. V., 1998)'
_computing_data_reduction 'HKL Denzo (Otwinowski & Minor, 1997) & maXus (Mackay et al., 1998)'
_computing_molecular_graphics 'Bruker SHELXTL V5.1 (Sheldrick, 1998)'
_computing_publication_material 'SHELXL-97 (Sheldrick, 1997)'
_computing_structure_refinement 'SHELXL-97 (Sheldrick, 1997)'
_computing_structure_solution 'SHELXS-97 (Sheldrick, 1997)'
_diffrn_ambient_temperature 293(2)
_diffrn_detector_area_resol_mean 0.76
_diffrn_measured_fraction_theta_full 0.996
_diffrn_measured_fraction_theta_max 0.996
_diffrn_measurement_device_type 'NONIUS KappaCCD Diffractometer'
_diffrn_measurement_method CCD
_diffrn_radiation_monochromator graphite
_diffrn_radiation_source 'fine-focus sealed tube'
_diffrn_radiation_type MoK\a
_diffrn_radiation_wavelength 0.71073
_diffrn_reflns_av_R_equivalents 0.0585
_diffrn_reflns_av_sigmaI/netI 0.1224
_diffrn_reflns_limit_h_max 13
_diffrn_reflns_limit_h_min -13
_diffrn_reflns_limit_k_max 17
_diffrn_reflns_limit_k_min -17
_diffrn_reflns_limit_l_max 17
_diffrn_reflns_limit_l_min -17
_diffrn_reflns_number 15299
_diffrn_reflns_theta_full 25.03
_diffrn_reflns_theta_max 25.03
_diffrn_reflns_theta_min 3.71
_exptl_absorpt_coefficient_mu 1.361
_exptl_absorpt_correction_T_max 0.856
_exptl_absorpt_correction_T_min 0.790
_exptl_absorpt_correction_type multi-scan
_exptl_absorpt_process_details
;
multi-scan from symmetry-related measurements 
 Sortav (Blessing 1995)
;
_exptl_crystal_colour 'dark green'
_exptl_crystal_density_diffrn 1.406
_exptl_crystal_density_method 'not measured'
_exptl_crystal_description needle
_exptl_crystal_F_000 978
_exptl_crystal_size_max 0.42
_exptl_crystal_size_mid 0.12
_exptl_crystal_size_min 0.12
_refine_diff_density_max 0.802
_refine_diff_density_min -0.365
_refine_diff_density_rms 0.089
_refine_ls_extinction_method none
_refine_ls_goodness_of_fit_ref 0.885
_refine_ls_hydrogen_treatment constraint
_refine_ls_matrix_type full
_refine_ls_number_parameters 433
_refine_ls_number_reflns 7904
_refine_ls_number_restraints 144
_refine_ls_restrained_S_all 0.920
_refine_ls_R_factor_all 0.1862
_refine_ls_R_factor_gt 0.0672
_refine_ls_shift/su_max 0.276
_refine_ls_shift/su_mean 0.014
_refine_ls_structure_factor_coef Fsqd
_refine_ls_weighting_details 'calc w=1/[\s^2^(Fo^2^)+(0.1425P)^2^+0.0000P] where P=(Fo^2^+2Fc^2^)/3'
_refine_ls_weighting_scheme calc
_refine_ls_wR_factor_gt 0.2125
_refine_ls_wR_factor_ref 0.2611
_reflns_number_gt 2925
_reflns_number_total 7904
_reflns_threshold_expression >2sigma(I)
_cod_data_source_file ic0618854si20061001_120333_1.cif
_cod_data_source_block 1a
_cod_depositor_comments
;
The following automatic conversions were performed:
'_symmetry_cell_setting' value 'Triclinic' changed to 'triclinic'
according to '/home/saulius/struct/CIF-dictionaries/cif_core.dic'
dictionary named 'cif_core.dic' version 2.4.1 from 2010-06-29.

Automatic conversion script
Id: cif_fix_enum 1527 2010-12-29 10:47:43Z saulius 
;
_cod_original_formula_sum 'C8 H16 Cl2 Fe1 N1 O4'
_cod_database_code 4307389

loop_
_symmetry_equiv_pos_as_xyz
'x, y, z'
'-x, -y, -z'

loop_
_atom_site_label
_atom_site_type_symbol
_atom_site_fract_x
_atom_site_fract_y
_atom_site_fract_z
_atom_site_U_iso_or_equiv
_atom_site_adp_type
_atom_site_occupancy
_atom_site_symmetry_multiplicity
_atom_site_calc_flag
_atom_site_refinement_flags
_atom_site_disorder_assembly
_atom_site_disorder_group
Fe1 Fe 0.09480(11) 0.98780(8) 0.16367(8) 0.0628(4) Uani 1 1 d . . .
Fe2 Fe 0.23571(10) 1.33711(8) 0.16307(8) 0.0589(4) Uani 1 1 d . . .
Fe3 Fe 0.41624(10) 1.33145(8) 0.48831(7) 0.0557(4) Uani 1 1 d . . .
Cl1 Cl 0.2610(2) 0.90109(19) 0.20822(18) 0.0942(8) Uani 1 1 d . . .
Cl2 Cl -0.0619(2) 0.9134(2) 0.2479(2) 0.1037(9) Uani 1 1 d . . .
Cl3 Cl 0.0660(2) 1.40973(19) 0.11110(19) 0.1017(9) Uani 1 1 d . . .
Cl4 Cl 0.3859(2) 1.41452(17) 0.07044(17) 0.0884(8) Uani 1 1 d . . .
Cl5 Cl 0.5791(2) 1.24085(18) 0.5490(2) 0.0991(9) Uani 1 1 d . . .
Cl6 Cl 0.2549(2) 1.25384(19) 0.57921(19) 0.0992(9) Uani 1 1 d . . .
O1 O 0.2121(5) 1.0832(4) 0.0781(3) 0.0665(15) Uani 1 1 d . . .
O2 O 0.0719(5) 1.0973(4) 0.2467(3) 0.0654(15) Uani 1 1 d . . .
O3 O 0.1221(5) 1.2403(4) 0.2498(3) 0.0631(15) Uani 1 1 d . . .
O4 O 0.2657(5) 1.2245(4) 0.0804(3) 0.0614(15) Uani 1 1 d . . .
O5 O 0.2131(5) 1.4097(3) 0.2785(4) 0.0628(15) Uani 1 1 d . . .
O6 O 0.3704(5) 1.2597(3) 0.2345(4) 0.0643(15) Uani 1 1 d . . .
O7 O 0.2843(5) 1.4118(3) 0.4120(4) 0.0655(16) Uani 1 1 d . . .
O8 O 0.4391(5) 1.2571(3) 0.3691(4) 0.0599(14) Uani 1 1 d . . .
O9 O 0.1121(5) 0.9223(3) 0.0424(4) 0.0647(15) Uani 1 1 d . . .
O10 O -0.0418(5) 1.0728(3) 0.0910(4) 0.0650(15) Uani 1 1 d . . .
O11 O 0.3934(5) 1.4347(4) 0.5786(4) 0.0715(17) Uani 1 1 d . . .
O12 O 0.5412(5) 1.4228(4) 0.4102(4) 0.0712(17) Uani 1 1 d . . .
C1 C 0.2107(7) 1.1575(6) 0.1146(5) 0.050(2) Uani 1 1 d . . .
C2 C 0.1291(7) 1.1674(6) 0.2130(6) 0.054(2) Uani 1 1 d . . .
C3 C 0.2832(7) 1.3794(5) 0.3369(6) 0.056(2) Uani 1 1 d . . .
C4 C 0.3714(7) 1.2901(5) 0.3112(6) 0.054(2) Uani 1 1 d . . .
C5 C -0.0448(7) 1.0432(5) 0.0141(6) 0.055(2) Uani 1 1 d . . .
C6 C 0.4542(8) 1.5018(7) 0.5498(5) 0.063(2) Uani 1 1 d . . .
C7 C -0.3693(11) 1.2028(8) 0.0417(8) 0.126(4) Uani 1 1 d DU . .
H7A H -0.3403 1.2029 -0.0255 0.151 Uiso 1 1 calc R . .
H7B H -0.4405 1.2499 0.0532 0.151 Uiso 1 1 calc R . .
C8 C -0.4120(10) 1.1086(8) 0.0768(9) 0.135(5) Uani 1 1 d DU . .
H8A H -0.4779 1.0969 0.0460 0.203 Uiso 1 1 calc R . .
H8B H -0.4421 1.1080 0.1432 0.203 Uiso 1 1 calc R . .
H8C H -0.3430 1.0611 0.0636 0.203 Uiso 1 1 calc R . .
C9 C -0.3224(11) 1.2517(10) 0.1835(8) 0.158(6) Uani 1 1 d DU . .
H9A H -0.3822 1.2081 0.2106 0.190 Uiso 1 1 calc R . .
H9B H -0.3666 1.3140 0.1835 0.190 Uiso 1 1 calc R . .
C10 C -0.2242(13) 1.2466(14) 0.2413(10) 0.233(9) Uani 1 1 d DU . .
H10A H -0.2622 1.2602 0.3044 0.349 Uiso 1 1 calc R . .
H10B H -0.1666 1.2914 0.2159 0.349 Uiso 1 1 calc R . .
H10C H -0.1801 1.1851 0.2411 0.349 Uiso 1 1 calc R . .
C11 C -0.227(2) 1.3205(13) 0.0441(13) 0.289(11) Uani 1 1 d DU . .
H11A H -0.3017 1.3638 0.0436 0.346 Uiso 1 1 calc R . .
H11B H -0.1807 1.3431 0.0864 0.346 Uiso 1 1 calc R . .
C12 C -0.155(2) 1.3263(16) -0.0450(13) 0.340(15) Uani 1 1 d DU . .
H12A H -0.1369 1.3896 -0.0616 0.510 Uiso 1 1 calc R . .
H12B H -0.1993 1.3066 -0.0891 0.510 Uiso 1 1 calc R . .
H12C H -0.0775 1.2866 -0.0460 0.510 Uiso 1 1 calc R . .
C13 C 0.0876(17) 1.7995(11) 0.4354(12) 0.241(9) Uani 1 1 d DU . .
H13A H 0.0482 1.8181 0.3816 0.290 Uiso 1 1 calc R . .
H13B H 0.1761 1.8055 0.4152 0.290 Uiso 1 1 calc R . .
C14 C 0.0386(18) 1.8673(10) 0.5053(12) 0.218(9) Uani 1 1 d DU . .
H14A H 0.0516 1.9290 0.4781 0.327 Uiso 1 1 calc R . .
H14B H 0.0812 1.8541 0.5574 0.327 Uiso 1 1 calc R . .
H14C H -0.0493 1.8634 0.5266 0.327 Uiso 1 1 calc R . .
C15 C 0.0254(16) 1.6691(13) 0.5463(10) 0.248(9) Uani 1 1 d DU . .
H15A H -0.0521 1.6443 0.5436 0.297 Uiso 1 1 calc R . .
H15B H 0.0058 1.7187 0.5891 0.297 Uiso 1 1 calc R . .
C16 C 0.1113(13) 1.5937(11) 0.5836(11) 0.196(7) Uani 1 1 d DU . .
H16A H 0.0713 1.5698 0.6439 0.294 Uiso 1 1 calc R . .
H16B H 0.1866 1.6185 0.5894 0.294 Uiso 1 1 calc R . .
H16C H 0.1314 1.5443 0.5415 0.294 Uiso 1 1 calc R . .
C17 C 0.116(2) 1.6377(13) 0.3867(10) 0.289(11) Uani 1 1 d DU . .
H17A H 0.2067 1.6267 0.3800 0.347 Uiso 1 1 calc R . .
H17B H 0.0843 1.5801 0.4148 0.347 Uiso 1 1 calc R . .
C18 C 0.0928(18) 1.6469(13) 0.3006(12) 0.259(11) Uani 1 1 d DU . .
H18A H 0.1313 1.5930 0.2676 0.388 Uiso 1 1 calc R . .
H18B H 0.1260 1.7018 0.2684 0.388 Uiso 1 1 calc R . .
H18C H 0.0041 1.6524 0.3031 0.388 Uiso 1 1 calc R . .
C19 C 0.412(2) 1.2313(12) 0.8451(16) 0.288(11) Uani 1 1 d DU . .
H19A H 0.5026 1.2223 0.8295 0.346 Uiso 1 1 calc R . .
H19B H 0.3874 1.2426 0.9110 0.346 Uiso 1 1 calc R . .
C20 C 0.3586(19) 1.1497(14) 0.8241(15) 0.302(13) Uani 1 1 d DU . .
H20A H 0.3898 1.0955 0.8590 0.453 Uiso 1 1 calc R . .
H20B H 0.3818 1.1406 0.7583 0.453 Uiso 1 1 calc R . .
H20C H 0.2691 1.1592 0.8412 0.453 Uiso 1 1 calc R . .
C21 C 0.2286(17) 1.3289(17) 0.8397(16) 0.305(12) Uani 1 1 d DU . .
H21A H 0.1895 1.2716 0.8442 0.367 Uiso 1 1 calc R . .
H21B H 0.2317 1.3438 0.9027 0.367 Uiso 1 1 calc R . .
C22 C 0.156(2) 1.4003(16) 0.7992(18) 0.356(17) Uani 1 1 d DU . .
H22A H 0.0716 1.4041 0.8338 0.535 Uiso 1 1 calc R . .
H22B H 0.1561 1.3878 0.7356 0.535 Uiso 1 1 calc R . .
H22C H 0.1893 1.4585 0.8003 0.535 Uiso 1 1 calc R . .
C23 C 0.4254(19) 1.3902(14) 0.8073(14) 0.330(14) Uani 1 1 d DU . .
H23A H 0.3863 1.4484 0.7828 0.396 Uiso 1 1 calc R . .
H23B H 0.4112 1.3922 0.8749 0.396 Uiso 1 1 calc R . .
C24 C 0.5567(17) 1.3863(17) 0.7731(13) 0.282(12) Uani 1 1 d DU . .
H24A H 0.5883 1.4390 0.7925 0.423 Uiso 1 1 calc R . .
H24B H 0.5726 1.3875 0.7060 0.423 Uiso 1 1 calc R . .
H24C H 0.5976 1.3297 0.7978 0.423 Uiso 1 1 calc R . .
N1 N -0.2678(8) 1.2291(6) 0.0857(7) 0.122(3) Uani 1 1 d DU . .
H1A H -0.2024 1.1835 0.0830 0.146 Uiso 1 1 calc R . .
N2 N 0.0756(17) 1.7065(9) 0.4570(8) 0.251(7) Uani 1 1 d DU . .
H2A H -0.0019 1.7146 0.4419 0.301 Uiso 1 1 calc R . .
N3 N 0.3606(14) 1.3131(9) 0.7851(8) 0.182(6) Uani 1 1 d DU . .
H3A H 0.3681 1.3040 0.7232 0.218 Uiso 1 1 calc R . .

loop_
_atom_site_aniso_label
_atom_site_aniso_U_11
_atom_site_aniso_U_22
_atom_site_aniso_U_33
_atom_site_aniso_U_23
_atom_site_aniso_U_13
_atom_site_aniso_U_12
Fe1 0.0650(8) 0.0619(8) 0.0647(8) -0.0053(6) -0.0165(6) -0.0117(6)
Fe2 0.0556(8) 0.0652(8) 0.0591(7) -0.0153(6) -0.0132(6) -0.0066(6)
Fe3 0.0561(8) 0.0570(8) 0.0570(7) -0.0139(6) -0.0114(6) -0.0087(6)
Cl1 0.0826(18) 0.104(2) 0.0980(18) 0.0065(15) -0.0343(15) 0.0014(15)
Cl2 0.0840(19) 0.106(2) 0.123(2) 0.0151(17) -0.0144(17) -0.0415(16)
Cl3 0.0804(18) 0.110(2) 0.124(2) -0.0068(17) -0.0496(17) 0.0047(15)
Cl4 0.0848(18) 0.0794(17) 0.0986(18) -0.0045(14) -0.0012(15) -0.0254(14)
Cl5 0.0898(19) 0.0890(19) 0.128(2) 0.0061(16) -0.0534(17) -0.0034(15)
Cl6 0.0795(18) 0.108(2) 0.109(2) 0.0140(17) -0.0032(16) -0.0438(16)
O1 0.081(4) 0.069(4) 0.050(3) -0.016(3) -0.002(3) -0.018(3)
O2 0.065(4) 0.083(4) 0.047(3) -0.010(3) 0.000(3) -0.018(3)
O3 0.063(4) 0.077(4) 0.050(3) -0.024(3) 0.004(3) -0.022(3)
O4 0.070(4) 0.068(4) 0.048(3) -0.011(3) -0.002(3) -0.024(3)
O5 0.053(3) 0.060(4) 0.078(4) -0.027(3) -0.018(3) 0.010(3)
O6 0.067(4) 0.065(4) 0.066(3) -0.029(3) -0.017(3) 0.003(3)
O7 0.066(4) 0.062(4) 0.073(4) -0.035(3) -0.020(3) 0.009(3)
O8 0.056(3) 0.057(3) 0.071(3) -0.021(3) -0.019(3) 0.003(3)
O9 0.069(4) 0.051(3) 0.079(4) -0.021(3) -0.027(3) 0.009(3)
O10 0.068(4) 0.057(3) 0.074(4) -0.019(3) -0.019(3) -0.002(3)
O11 0.075(4) 0.086(5) 0.053(3) -0.016(3) 0.000(3) -0.022(4)
O12 0.081(4) 0.072(4) 0.063(3) -0.032(3) -0.013(3) 0.000(3)
C1 0.052(5) 0.056(6) 0.046(5) -0.013(4) -0.012(4) -0.010(4)
C2 0.048(5) 0.066(6) 0.050(5) -0.004(5) -0.002(4) -0.020(4)
C3 0.052(5) 0.049(5) 0.068(5) -0.011(4) -0.008(4) -0.005(4)
C4 0.045(5) 0.054(5) 0.067(5) -0.021(4) -0.009(4) -0.005(4)
C5 0.052(5) 0.050(5) 0.065(5) -0.017(4) -0.011(4) -0.011(4)
C6 0.051(6) 0.092(7) 0.045(5) -0.013(5) -0.016(5) 0.013(5)
C7 0.130(11) 0.113(10) 0.128(10) -0.016(8) -0.014(9) 0.005(9)
C8 0.089(9) 0.131(11) 0.172(12) -0.020(10) 0.021(9) -0.021(8)
C9 0.103(10) 0.232(15) 0.133(11) -0.067(11) -0.013(9) 0.032(10)
C10 0.132(14) 0.38(3) 0.199(16) -0.106(17) -0.044(13) 0.004(15)
C11 0.23(2) 0.32(2) 0.30(3) -0.07(2) 0.08(2) -0.126(19)
C12 0.40(4) 0.34(3) 0.30(3) -0.07(3) -0.11(3) -0.02(3)
C13 0.202(17) 0.23(2) 0.26(2) 0.107(18) -0.059(16) 0.021(18)
C14 0.28(2) 0.173(16) 0.201(17) -0.088(14) 0.003(16) -0.040(15)
C15 0.206(18) 0.34(2) 0.143(14) 0.049(16) 0.038(14) 0.029(17)
C16 0.144(14) 0.180(16) 0.247(19) 0.015(14) -0.035(14) 0.025(12)
C17 0.38(2) 0.29(2) 0.138(13) -0.079(16) 0.057(17) 0.09(2)
C18 0.30(2) 0.23(2) 0.26(2) -0.157(19) -0.09(2) 0.077(17)
C19 0.39(3) 0.20(2) 0.25(2) 0.037(19) -0.04(2) -0.02(2)
C20 0.32(3) 0.40(3) 0.24(2) 0.07(2) -0.093(19) -0.25(3)
C21 0.26(3) 0.38(3) 0.28(2) 0.03(2) -0.06(2) -0.08(2)
C22 0.36(3) 0.29(3) 0.36(3) -0.01(2) 0.00(3) 0.12(3)
C23 0.41(3) 0.40(3) 0.112(13) -0.023(19) 0.04(2) 0.09(3)
C24 0.23(2) 0.46(3) 0.177(19) -0.07(2) -0.097(18) -0.01(2)
N1 0.071(6) 0.100(7) 0.185(10) -0.031(7) 0.010(7) -0.013(5)
N2 0.367(17) 0.188(14) 0.115(9) 0.013(10) 0.087(11) 0.065(14)
N3 0.273(16) 0.173(12) 0.098(9) -0.025(8) -0.020(10) -0.028(12)

loop_
_atom_type_symbol
_atom_type_description
_atom_type_scat_dispersion_real
_atom_type_scat_dispersion_imag
_atom_type_scat_source
C C 0.0033 0.0016 'International Tables Vol C Tables 4.2.6.8 and 6.1.1.4'
H H 0.0000 0.0000 'International Tables Vol C Tables 4.2.6.8 and 6.1.1.4'
N N 0.0061 0.0033 'International Tables Vol C Tables 4.2.6.8 and 6.1.1.4'
O O 0.0106 0.0060 'International Tables Vol C Tables 4.2.6.8 and 6.1.1.4'
Cl Cl 0.1484 0.1585 'International Tables Vol C Tables 4.2.6.8 and 6.1.1.4'
Fe Fe 0.3463 0.8444 'International Tables Vol C Tables 4.2.6.8 and 6.1.1.4'

loop_
_geom_angle_atom_site_label_1
_geom_angle_atom_site_label_2
_geom_angle_atom_site_label_3
_geom_angle
_geom_angle_site_symmetry_1
_geom_angle_site_symmetry_3
_geom_angle_publ_flag
O2 Fe1 O9 157.0(2) . . ?
O2 Fe1 O1 78.3(2) . . ?
O9 Fe1 O1 84.3(2) . . ?
O2 Fe1 O10 84.9(2) . . ?
O9 Fe1 O10 77.12(19) . . ?
O1 Fe1 O10 79.3(2) . . ?
O2 Fe1 Cl2 96.14(19) . . ?
O9 Fe1 Cl2 97.65(18) . . ?
O1 Fe1 Cl2 167.14(17) . . ?
O10 Fe1 Cl2 88.69(17) . . ?
O2 Fe1 Cl1 101.46(16) . . ?
O9 Fe1 Cl1 93.93(16) . . ?
O1 Fe1 Cl1 91.81(17) . . ?
O10 Fe1 Cl1 167.91(17) . . ?
Cl2 Fe1 Cl1 100.69(11) . . ?
O5 Fe2 O4 159.6(2) . . ?
O5 Fe2 O6 79.27(19) . . ?
O4 Fe2 O6 84.68(19) . . ?
O5 Fe2 O3 86.1(2) . . ?
O4 Fe2 O3 78.6(2) . . ?
O6 Fe2 O3 79.6(2) . . ?
O5 Fe2 Cl3 95.89(16) . . ?
O4 Fe2 Cl3 97.60(16) . . ?
O6 Fe2 Cl3 168.95(17) . . ?
O3 Fe2 Cl3 90.24(16) . . ?
O5 Fe2 Cl4 98.70(17) . . ?
O4 Fe2 Cl4 94.04(18) . . ?
O6 Fe2 Cl4 90.91(17) . . ?
O3 Fe2 Cl4 168.42(17) . . ?
Cl3 Fe2 Cl4 99.69(11) . . ?
O11 Fe3 O8 164.2(2) . . ?
O11 Fe3 O12 80.1(2) . . ?
O8 Fe3 O12 88.0(2) . . ?
O11 Fe3 O7 89.9(2) . . ?
O8 Fe3 O7 78.32(19) . . ?
O12 Fe3 O7 82.9(2) . . ?
O11 Fe3 Cl6 92.9(2) . . ?
O8 Fe3 Cl6 97.57(17) . . ?
O12 Fe3 Cl6 170.21(16) . . ?
O7 Fe3 Cl6 90.27(17) . . ?
O11 Fe3 Cl5 95.93(18) . . ?
O8 Fe3 Cl5 94.70(16) . . ?
O12 Fe3 Cl5 91.75(16) . . ?
O7 Fe3 Cl5 171.32(16) . . ?
Cl6 Fe3 Cl5 95.81(11) . . ?
C1 O1 Fe1 113.2(5) . . ?
C2 O2 Fe1 116.4(5) . . ?
C2 O3 Fe2 111.3(5) . . ?
C1 O4 Fe2 114.9(5) . . ?
C3 O5 Fe2 115.9(5) . . ?
C4 O6 Fe2 112.8(5) . . ?
C3 O7 Fe3 112.5(5) . . ?
C4 O8 Fe3 114.8(4) . . ?
C5 O9 Fe1 117.0(5) 2_575 . ?
C5 O10 Fe1 112.3(5) . . ?
C6 O11 Fe3 115.0(6) . . ?
C6 O12 Fe3 114.6(5) 2_686 . ?
O4 C1 O1 126.8(7) . . ?
O4 C1 C2 116.5(6) . . ?
O1 C1 C2 116.7(7) . . ?
O3 C2 O2 125.9(8) . . ?
O3 C2 C1 118.7(8) . . ?
O2 C2 C1 115.4(7) . . ?
O7 C3 O5 126.9(7) . . ?
O7 C3 C4 117.8(7) . . ?
O5 C3 C4 115.3(7) . . ?
O6 C4 O8 126.7(7) . . ?
O6 C4 C3 116.6(7) . . ?
O8 C4 C3 116.6(6) . . ?
O10 C5 O9 126.5(7) . 2_575 ?
O10 C5 C5 116.5(9) . 2_575 ?
O9 C5 C5 117.0(8) 2_575 2_575 ?
O11 C6 O12 129.7(8) . 2_686 ?
O11 C6 C6 118.6(10) . 2_686 ?
O12 C6 C6 111.6(11) 2_686 2_686 ?
N1 C7 C8 114.3(9) . . ?
N1 C7 H7A 108.7 . . ?
C8 C7 H7A 108.7 . . ?
N1 C7 H7B 108.7 . . ?
C8 C7 H7B 108.7 . . ?
H7A C7 H7B 107.6 . . ?
C7 C8 H8A 109.5 . . ?
C7 C8 H8B 109.5 . . ?
H8A C8 H8B 109.5 . . ?
C7 C8 H8C 109.5 . . ?
H8A C8 H8C 109.5 . . ?
H8B C8 H8C 109.5 . . ?
N1 C9 C10 111.3(10) . . ?
N1 C9 H9A 109.4 . . ?
C10 C9 H9A 109.4 . . ?
N1 C9 H9B 109.4 . . ?
C10 C9 H9B 109.4 . . ?
H9A C9 H9B 108.0 . . ?
C9 C10 H10A 109.5 . . ?
C9 C10 H10B 109.4 . . ?
H10A C10 H10B 109.5 . . ?
C9 C10 H10C 109.5 . . ?
H10A C10 H10C 109.5 . . ?
H10B C10 H10C 109.5 . . ?
C12 C11 N1 119.8(17) . . ?
C12 C11 H11A 107.4 . . ?
N1 C11 H11A 107.4 . . ?
C12 C11 H11B 107.3 . . ?
N1 C11 H11B 107.3 . . ?
H11A C11 H11B 106.9 . . ?
C11 C12 H12A 109.5 . . ?
C11 C12 H12B 109.4 . . ?
H12A C12 H12B 109.5 . . ?
C11 C12 H12C 109.5 . . ?
H12A C12 H12C 109.5 . . ?
H12B C12 H12C 109.5 . . ?
N2 C13 C14 120.2(14) . . ?
N2 C13 H13A 107.1 . . ?
C14 C13 H13A 107.2 . . ?
N2 C13 H13B 107.5 . . ?
C14 C13 H13B 107.3 . . ?
H13A C13 H13B 106.9 . . ?
C13 C14 H14A 109.5 . . ?
C13 C14 H14B 109.5 . . ?
H14A C14 H14B 109.5 . . ?
C13 C14 H14C 109.5 . . ?
H14A C14 H14C 109.5 . . ?
H14B C14 H14C 109.5 . . ?
N2 C15 C16 113.2(13) . . ?
N2 C15 H15A 108.8 . . ?
C16 C15 H15A 109.0 . . ?
N2 C15 H15B 109.0 . . ?
C16 C15 H15B 109.0 . . ?
H15A C15 H15B 107.8 . . ?
C15 C16 H16A 109.5 . . ?
C15 C16 H16B 109.5 . . ?
H16A C16 H16B 109.5 . . ?
C15 C16 H16C 109.5 . . ?
H16A C16 H16C 109.5 . . ?
H16B C16 H16C 109.5 . . ?
C18 C17 N2 125.4(16) . . ?
C18 C17 H17A 105.8 . . ?
N2 C17 H17A 106.0 . . ?
C18 C17 H17B 106.1 . . ?
N2 C17 H17B 105.9 . . ?
H17A C17 H17B 106.3 . . ?
C17 C18 H18A 109.5 . . ?
C17 C18 H18B 109.6 . . ?
H18A C18 H18B 109.5 . . ?
C17 C18 H18C 109.3 . . ?
H18A C18 H18C 109.5 . . ?
H18B C18 H18C 109.5 . . ?
C20 C19 N3 105.9(14) . . ?
C20 C19 H19A 110.6 . . ?
N3 C19 H19A 110.5 . . ?
C20 C19 H19B 110.5 . . ?
N3 C19 H19B 110.5 . . ?
H19A C19 H19B 108.7 . . ?
C19 C20 H20A 109.5 . . ?
C19 C20 H20B 109.5 . . ?
H20A C20 H20B 109.5 . . ?
C19 C20 H20C 109.5 . . ?
H20A C20 H20C 109.5 . . ?
H20B C20 H20C 109.5 . . ?
C22 C21 N3 112.9(17) . . ?
C22 C21 H21A 109.0 . . ?
N3 C21 H21A 109.0 . . ?
C22 C21 H21B 109.0 . . ?
N3 C21 H21B 109.0 . . ?
H21A C21 H21B 107.8 . . ?
C21 C22 H22A 109.5 . . ?
C21 C22 H22B 109.5 . . ?
H22A C22 H22B 109.5 . . ?
C21 C22 H22C 109.5 . . ?
H22A C22 H22C 109.5 . . ?
H22B C22 H22C 109.5 . . ?
C24 C23 N3 117.0(16) . . ?
C24 C23 H23A 108.0 . . ?
N3 C23 H23A 108.1 . . ?
C24 C23 H23B 108.1 . . ?
N3 C23 H23B 108.1 . . ?
H23A C23 H23B 107.3 . . ?
C23 C24 H24A 109.5 . . ?
C23 C24 H24B 109.5 . . ?
H24A C24 H24B 109.5 . . ?
C23 C24 H24C 109.4 . . ?
H24A C24 H24C 109.5 . . ?
H24B C24 H24C 109.5 . . ?
C9 N1 C11 101.5(9) . . ?
C9 N1 C7 108.1(8) . . ?
C11 N1 C7 110.9(11) . . ?
C9 N1 H1A 111.9 . . ?
C11 N1 H1A 111.9 . . ?
C7 N1 H1A 111.9 . . ?
C13 N2 C15 124.0(12) . . ?
C13 N2 C17 121.4(11) . . ?
C15 N2 C17 114.6(12) . . ?
C13 N2 H2A 89.8 . . ?
C15 N2 H2A 89.8 . . ?
C17 N2 H2A 90.0 . . ?
C23 N3 C21 105.2(12) . . ?
C23 N3 C19 101.6(12) . . ?
C21 N3 C19 99.6(12) . . ?
C23 N3 H3A 116.1 . . ?
C21 N3 H3A 116.0 . . ?
C19 N3 H3A 116.0 . . ?

loop_
_geom_bond_atom_site_label_1
_geom_bond_atom_site_label_2
_geom_bond_distance
_geom_bond_site_symmetry_2
_geom_bond_publ_flag
Fe1 O2 2.039(5) . ?
Fe1 O9 2.045(5) . ?
Fe1 O1 2.150(6) . ?
Fe1 O10 2.195(5) . ?
Fe1 Cl2 2.241(3) . ?
Fe1 Cl1 2.253(3) . ?
Fe2 O5 2.020(5) . ?
Fe2 O4 2.066(5) . ?
Fe2 O6 2.124(5) . ?
Fe2 O3 2.149(5) . ?
Fe2 Cl3 2.252(3) . ?
Fe2 Cl4 2.261(3) . ?
Fe3 O11 2.036(5) . ?
Fe3 O8 2.082(5) . ?
Fe3 O12 2.119(6) . ?
Fe3 O7 2.161(5) . ?
Fe3 Cl6 2.336(3) . ?
Fe3 Cl5 2.352(3) . ?
O1 C1 1.237(8) . ?
O2 C2 1.269(9) . ?
O3 C2 1.212(8) . ?
O4 C1 1.222(8) . ?
O5 C3 1.271(8) . ?
O6 C4 1.240(8) . ?
O7 C3 1.231(8) . ?
O8 C4 1.255(8) . ?
O9 C5 1.244(8) 2_575 ?
O10 C5 1.242(8) . ?
O11 C6 1.241(10) . ?
O12 C6 1.291(10) 2_686 ?
C1 C2 1.545(10) . ?
C3 C4 1.544(10) . ?
C5 O9 1.244(8) 2_575 ?
C5 C5 1.526(14) 2_575 ?
C6 O12 1.291(10) 2_686 ?
C6 C6 1.600(16) 2_686 ?
C7 N1 1.490(10) . ?
C7 C8 1.508(12) . ?
C7 H7A 0.9700 . ?
C7 H7B 0.9700 . ?
C8 H8A 0.9600 . ?
C8 H8B 0.9600 . ?
C8 H8C 0.9600 . ?
C9 N1 1.483(11) . ?
C9 C10 1.483(12) . ?
C9 H9A 0.9700 . ?
C9 H9B 0.9700 . ?
C10 H10A 0.9600 . ?
C10 H10B 0.9600 . ?
C10 H10C 0.9600 . ?
C11 C12 1.387(15) . ?
C11 N1 1.487(14) . ?
C11 H11A 0.9700 . ?
C11 H11B 0.9700 . ?
C12 H12A 0.9600 . ?
C12 H12B 0.9600 . ?
C12 H12C 0.9600 . ?
C13 N2 1.371(13) . ?
C13 C14 1.458(14) . ?
C13 H13A 0.9700 . ?
C13 H13B 0.9700 . ?
C14 H14A 0.9600 . ?
C14 H14B 0.9600 . ?
C14 H14C 0.9600 . ?
C15 N2 1.401(12) . ?
C15 C16 1.488(14) . ?
C15 H15A 0.9700 . ?
C15 H15B 0.9700 . ?
C16 H16A 0.9600 . ?
C16 H16B 0.9600 . ?
C16 H16C 0.9600 . ?
C17 C18 1.323(15) . ?
C17 N2 1.461(12) . ?
C17 H17A 0.9700 . ?
C17 H17B 0.9700 . ?
C18 H18A 0.9600 . ?
C18 H18B 0.9600 . ?
C18 H18C 0.9600 . ?
C19 C20 1.459(15) . ?
C19 N3 1.527(15) . ?
C19 H19A 0.9700 . ?
C19 H19B 0.9700 . ?
C20 H20A 0.9600 . ?
C20 H20B 0.9600 . ?
C20 H20C 0.9600 . ?
C21 C22 1.389(16) . ?
C21 N3 1.512(16) . ?
C21 H21A 0.9700 . ?
C21 H21B 0.9700 . ?
C22 H22A 0.9600 . ?
C22 H22B 0.9600 . ?
C22 H22C 0.9600 . ?
C23 C24 1.425(15) . ?
C23 N3 1.481(15) . ?
C23 H23A 0.9700 . ?
C23 H23B 0.9700 . ?
C24 H24A 0.9600 . ?
C24 H24B 0.9600 . ?
C24 H24C 0.9600 . ?
N1 H1A 0.9100 . ?
N2 H2A 0.9100 . ?
N3 H3A 0.9100 . ?
